data_4069604
loop_
_publ_author_name
'Ren, Shikuo'
'Chan, Hoi-Shan'
'Xie, Zuowei'

_publ_section_title
;
 Reaction of Zirconocene&#x2212;Carboryne Precursor with Alkynes: An
 Efficient Route to Zirconacyclopentenes Incorporating a Carboranyl Unit
;
_journal_issue 14
_journal_name_full Organometallics
_journal_page_first 4106
_journal_paper_doi 10.1021/om9002973
_journal_volume 28
_journal_year 2009
_chemical_formula_sum 'C23 H33 B10 N Zr'
_chemical_formula_weight 522.82
_chemical_name_systematic
; 
 ? 
;
_space_group_IT_number 2
_symmetry_cell_setting triclinic
_symmetry_space_group_name_Hall '-P 1'
_symmetry_space_group_name_H-M 'P -1'
_atom_sites_solution_hydrogens geom
_atom_sites_solution_primary direct
_atom_sites_solution_secondary difmap
_audit_creation_method SHELXL-97
_cell_angle_alpha 90.885(3)
_cell_angle_beta 99.698(2)
_cell_angle_gamma 96.732(3)
_cell_formula_units_Z 4
_cell_length_a 10.4318(15)
_cell_length_b 14.015(2)
_cell_length_c 18.515(3)
_cell_measurement_temperature 293(2)
_cell_volume 2648.1(7)
_computing_cell_refinement 'BRUKER SMART CCD DIFFRACTOMETER'
_computing_data_collection 'BRUKER SMART CCD DIFFRACTOMETER'
_computing_data_reduction 'BRUKER SMART CCD DIFFRACTOMETER'
_computing_molecular_graphics 'SIEMENS SHELXTL'
_computing_publication_material 'SIEMENS SHELXTL'
_computing_structure_refinement 'SHELXL-97 (Sheldrick, 1997)'
_computing_structure_solution 'SHELXS-97 (Sheldrick, 1990)'
_diffrn_ambient_temperature 293(2)
_diffrn_measured_fraction_theta_full 0.981
_diffrn_measured_fraction_theta_max 0.981
_diffrn_measurement_device_type 'BRUKER SMART CCD DIFFRACTOMETER'
_diffrn_measurement_method 'OMEGA SCAN'
_diffrn_radiation_monochromator graphite
_diffrn_radiation_source 'fine-focus sealed tube'
_diffrn_radiation_type MoK\a
_diffrn_radiation_wavelength 0.71073
_diffrn_reflns_av_R_equivalents 0.0369
_diffrn_reflns_av_sigmaI/netI 0.0870
_diffrn_reflns_limit_h_max 11
_diffrn_reflns_limit_h_min -13
_diffrn_reflns_limit_k_max 16
_diffrn_reflns_limit_k_min -18
_diffrn_reflns_limit_l_max 24
_diffrn_reflns_limit_l_min -24
_diffrn_reflns_number 18164
_diffrn_reflns_theta_full 28.02
_diffrn_reflns_theta_max 28.02
_diffrn_reflns_theta_min 1.12
_exptl_absorpt_coefficient_mu 0.429
_exptl_absorpt_correction_T_max 1.0000
_exptl_absorpt_correction_T_min 0.389974
_exptl_absorpt_correction_type SADABS
_exptl_crystal_colour orange
_exptl_crystal_density_diffrn 1.311
_exptl_crystal_density_method 'not measured'
_exptl_crystal_description block
_exptl_crystal_F_000 1072
_exptl_crystal_size_max 0.40
_exptl_crystal_size_mid 0.30
_exptl_crystal_size_min 0.20
_refine_diff_density_max 0.781
_refine_diff_density_min -0.423
_refine_diff_density_rms 0.100
_refine_ls_extinction_method none
_refine_ls_goodness_of_fit_ref 1.014
_refine_ls_hydrogen_treatment riding
_refine_ls_matrix_type full
_refine_ls_number_parameters 631
_refine_ls_number_reflns 12565
_refine_ls_number_restraints 0
_refine_ls_restrained_S_all 1.014
_refine_ls_R_factor_all 0.0943
_refine_ls_R_factor_gt 0.0513
_refine_ls_shift/su_max 0.001
_refine_ls_shift/su_mean 0.000
_refine_ls_structure_factor_coef Fsqd
_refine_ls_weighting_details 'calc w=1/[\s^2^(Fo^2^)+(0.0658P)^2^+0.0000P] where P=(Fo^2^+2Fc^2^)/3'
_refine_ls_weighting_scheme calc
_refine_ls_wR_factor_gt 0.1166
_refine_ls_wR_factor_ref 0.1442
_reflns_number_gt 8159
_reflns_number_total 12565
_reflns_threshold_expression >2sigma(I)
_cod_data_source_file om9002973_si_001.cif
_cod_data_source_block 5k
_cod_depositor_comments
;
The following automatic conversions were performed:

'_symmetry_cell_setting' value 'Triclinic' changed to 'triclinic'
according to /home/saulius/struct/CIF-dictionaries/cif_core.dic
dictionary named 'cif_core.dic' version 2.4.2 from 2011-04-26.

Automatic conversion script
Id: cif_fix_values 1715 2011-07-08 13:25:40Z adriana 
;
_cod_original_cell_volume 2648.2(7)
_cod_original_sg_symbol_H-M P-1
_cod_database_code 4069604

loop_
_symmetry_equiv_pos_as_xyz
'x, y, z'
'-x, -y, -z'

loop_
_atom_site_label
_atom_site_type_symbol
_atom_site_fract_x
_atom_site_fract_y
_atom_site_fract_z
_atom_site_U_iso_or_equiv
_atom_site_adp_type
_atom_site_occupancy
_atom_site_symmetry_multiplicity
_atom_site_calc_flag
_atom_site_refinement_flags
Zr1 Zr 0.24923(3) 0.25459(2) -0.462902(18) 0.02575(10) Uani 1 1 d .
N1 N 0.5628(4) 0.0311(3) -0.2722(2) 0.0637(12) Uani 1 1 d .
Zr1' Zr 0.83117(3) 0.40978(3) 0.186255(18) 0.03057(11) Uani 1 1 d .
N1' N 0.4430(4) 0.1945(3) -0.0249(2) 0.0588(10) Uani 1 1 d .
C1 C 0.5418(3) 0.1933(2) -0.38350(18) 0.0276(7) Uani 1 1 d .
C2 C 0.4796(3) 0.2582(2) -0.45468(18) 0.0273(7) Uani 1 1 d .
C11 C 0.4399(3) 0.1543(2) -0.33903(19) 0.0282(7) Uani 1 1 d .
C12 C 0.4918(4) 0.1132(3) -0.2667(2) 0.0394(9) Uani 1 1 d .
H12A H 0.5494 0.1634 -0.2366 0.047 Uiso 1 1 calc R
H12B H 0.4188 0.0942 -0.2417 0.047 Uiso 1 1 calc R
C13 C 0.6300(6) 0.0076(5) -0.2007(3) 0.118(3) Uani 1 1 d .
H13A H 0.6766 -0.0466 -0.2058 0.177 Uiso 1 1 calc R
H13B H 0.5671 -0.0079 -0.1690 0.177 Uiso 1 1 calc R
H13C H 0.6908 0.0617 -0.1799 0.177 Uiso 1 1 calc R
C14 C 0.4798(7) -0.0502(4) -0.3078(4) 0.101(2) Uani 1 1 d .
H14A H 0.4371 -0.0326 -0.3550 0.152 Uiso 1 1 calc R
H14B H 0.4150 -0.0715 -0.2785 0.152 Uiso 1 1 calc R
H14C H 0.5314 -0.1012 -0.3140 0.152 Uiso 1 1 calc R
C15 C 0.3147(3) 0.1666(2) -0.36213(18) 0.0287(8) Uani 1 1 d .
C16 C 0.2112(3) 0.1299(3) -0.31854(19) 0.0320(8) Uani 1 1 d .
C17 C 0.1348(5) 0.0422(3) -0.3370(2) 0.0563(12) Uani 1 1 d .
H17A H 0.1491 0.0052 -0.3764 0.068 Uiso 1 1 calc R
C18 C 0.0375(5) 0.0087(4) -0.2978(3) 0.0789(18) Uani 1 1 d .
H18A H -0.0106 -0.0513 -0.3097 0.095 Uiso 1 1 calc R
C19 C 0.0124(5) 0.0647(5) -0.2411(3) 0.0785(17) Uani 1 1 d .
H19A H -0.0548 0.0434 -0.2159 0.094 Uiso 1 1 calc R
C20 C 0.0860(5) 0.1510(4) -0.2220(3) 0.0702(16) Uani 1 1 d .
H20A H 0.0699 0.1884 -0.1834 0.084 Uiso 1 1 calc R
C21 C 0.1845(5) 0.1827(3) -0.2604(2) 0.0518(11) Uani 1 1 d .
H21A H 0.2346 0.2416 -0.2466 0.062 Uiso 1 1 calc R
C22 C 0.2665(4) 0.3829(3) -0.3647(2) 0.0395(9) Uani 1 1 d .
H22A H 0.3141 0.3814 -0.3144 0.047 Uiso 1 1 calc R
C23 C 0.1329(4) 0.3534(3) -0.3878(2) 0.0453(10) Uani 1 1 d .
H23A H 0.0714 0.3279 -0.3562 0.054 Uiso 1 1 calc R
C24 C 0.0984(4) 0.3818(3) -0.4591(3) 0.0508(12) Uani 1 1 d .
H24A H 0.0087 0.3786 -0.4863 0.061 Uiso 1 1 calc R
C25 C 0.2112(4) 0.4269(3) -0.4823(2) 0.0472(11) Uani 1 1 d .
H25A H 0.2139 0.4614 -0.5278 0.057 Uiso 1 1 calc R
C26 C 0.3149(4) 0.4279(3) -0.4227(2) 0.0407(9) Uani 1 1 d .
H26A H 0.4027 0.4629 -0.4200 0.049 Uiso 1 1 calc R
C27 C 0.1845(4) 0.0896(3) -0.5216(2) 0.0390(9) Uani 1 1 d .
H27A H 0.2137 0.0301 -0.5014 0.047 Uiso 1 1 calc R
C28 C 0.0675(4) 0.1255(3) -0.5131(2) 0.0439(10) Uani 1 1 d .
H28A H 0.0016 0.0950 -0.4861 0.053 Uiso 1 1 calc R
C29 C 0.0518(4) 0.2016(3) -0.5590(2) 0.0498(11) Uani 1 1 d .
H29A H -0.0269 0.2344 -0.5696 0.060 Uiso 1 1 calc R
C30 C 0.1596(4) 0.2156(3) -0.5948(2) 0.0471(11) Uani 1 1 d .
H30A H 0.1681 0.2592 -0.6351 0.057 Uiso 1 1 calc R
C31 C 0.2415(4) 0.1453(3) -0.5728(2) 0.0402(9) Uani 1 1 d .
H31A H 0.3167 0.1313 -0.5947 0.048 Uiso 1 1 calc R
B3 B 0.5777(4) 0.3156(3) -0.3777(2) 0.0334(9) Uani 1 1 d .
H3 H 0.5403 0.3622 -0.3398 0.040 Uiso 1 1 calc R
B4 B 0.6991(4) 0.2397(3) -0.3458(3) 0.0374(10) Uani 1 1 d .
H4 H 0.7411 0.2370 -0.2873 0.045 Uiso 1 1 calc R
B5 B 0.6692(4) 0.1350(3) -0.4045(2) 0.0372(10) Uani 1 1 d .
H5 H 0.6922 0.0647 -0.3838 0.045 Uiso 1 1 calc R
B6 B 0.5294(4) 0.1463(3) -0.4716(2) 0.0323(9) Uani 1 1 d .
H6 H 0.4612 0.0830 -0.4942 0.039 Uiso 1 1 calc R
B7 B 0.5969(4) 0.3502(3) -0.4668(3) 0.0375(10) Uani 1 1 d .
H7 H 0.5728 0.4204 -0.4872 0.045 Uiso 1 1 calc R
B8 B 0.7372(4) 0.3403(3) -0.3998(3) 0.0420(11) Uani 1 1 d .
H8 H 0.8052 0.4034 -0.3764 0.050 Uiso 1 1 calc R
B9 B 0.7928(4) 0.2286(3) -0.4169(3) 0.0419(11) Uani 1 1 d .
H9 H 0.8973 0.2190 -0.4047 0.050 Uiso 1 1 calc R
B10 B 0.6863(4) 0.1703(3) -0.4948(2) 0.0387(10) Uani 1 1 d .
H10 H 0.7208 0.1229 -0.5334 0.046 Uiso 1 1 calc R
B11 B 0.5659(4) 0.2474(3) -0.5248(2) 0.0346(10) Uani 1 1 d .
H11 H 0.5215 0.2502 -0.5829 0.042 Uiso 1 1 calc R
B12 B 0.7292(4) 0.2975(4) -0.4909(3) 0.0426(11) Uani 1 1 d .
H12 H 0.7927 0.3328 -0.5269 0.051 Uiso 1 1 calc R
C1' C 0.5180(4) 0.3216(3) 0.11837(19) 0.0321(8) Uani 1 1 d .
C2' C 0.6008(3) 0.4030(3) 0.18336(19) 0.0313(8) Uani 1 1 d .
C11' C 0.6086(4) 0.2685(3) 0.08122(19) 0.0342(8) Uani 1 1 d .
C12' C 0.5460(4) 0.1793(3) 0.0357(2) 0.0482(10) Uani 1 1 d .
H12C H 0.6139 0.1508 0.0161 0.058 Uiso 1 1 calc R
H12D H 0.5097 0.1332 0.0677 0.058 Uiso 1 1 calc R
C13' C 0.4963(7) 0.2518(4) -0.0796(3) 0.090(2) Uani 1 1 d .
H13D H 0.5408 0.3116 -0.0572 0.135 Uiso 1 1 calc R
H13E H 0.4265 0.2644 -0.1178 0.135 Uiso 1 1 calc R
H13F H 0.5571 0.2177 -0.1000 0.135 Uiso 1 1 calc R
C14' C 0.3741(6) 0.1033(4) -0.0562(3) 0.0895(19) Uani 1 1 d .
H14D H 0.3394 0.0673 -0.0187 0.134 Uiso 1 1 calc R
H14E H 0.4336 0.0675 -0.0763 0.134 Uiso 1 1 calc R
H14F H 0.3036 0.1149 -0.0943 0.134 Uiso 1 1 calc R
C15' C 0.7380(4) 0.2953(3) 0.09655(19) 0.0349(9) Uani 1 1 d .
C16' C 0.8317(4) 0.2453(3) 0.0601(2) 0.0446(10) Uani 1 1 d .
C17' C 0.8798(5) 0.1627(3) 0.0866(3) 0.0615(13) Uani 1 1 d .
H17B H 0.8506 0.1346 0.1270 0.074 Uiso 1 1 calc R
C18' C 0.9705(6) 0.1209(4) 0.0542(4) 0.094(2) Uani 1 1 d .
H18B H 1.0020 0.0652 0.0725 0.113 Uiso 1 1 calc R
C19' C 1.0143(7) 0.1628(5) -0.0060(4) 0.105(2) Uani 1 1 d .
H19B H 1.0769 0.1361 -0.0274 0.126 Uiso 1 1 calc R
C20' C 0.9656(7) 0.2424(4) -0.0334(4) 0.104(3) Uani 1 1 d .
H20B H 0.9935 0.2692 -0.0745 0.125 Uiso 1 1 calc R
C21' C 0.8749(6) 0.2848(4) -0.0012(3) 0.0696(15) Uani 1 1 d .
H21B H 0.8429 0.3399 -0.0207 0.084 Uiso 1 1 calc R
C22' C 0.8383(4) 0.5149(3) 0.0776(2) 0.0446(10) Uani 1 1 d .
H22B H 0.7855 0.5019 0.0287 0.054 Uiso 1 1 calc R
C23' C 0.9668(4) 0.4936(3) 0.0998(2) 0.0472(11) Uani 1 1 d .
H23B H 1.0179 0.4619 0.0689 0.057 Uiso 1 1 calc R
C24' C 1.0156(4) 0.5367(3) 0.1684(3) 0.0496(11) Uani 1 1 d .
H24B H 1.1066 0.5411 0.1937 0.060 Uiso 1 1 calc R
C25' C 0.9165(4) 0.5839(3) 0.1901(2) 0.0481(11) Uani 1 1 d .
H25B H 0.9270 0.6283 0.2327 0.058 Uiso 1 1 calc R
C26' C 0.8082(4) 0.5709(3) 0.1333(2) 0.0430(10) Uani 1 1 d .
H26B H 0.7302 0.6044 0.1300 0.052 Uiso 1 1 calc R
C27' C 0.8547(4) 0.2618(3) 0.2607(2) 0.0435(10) Uani 1 1 d .
H27B H 0.8073 0.1977 0.2473 0.052 Uiso 1 1 calc R
C28' C 0.9786(4) 0.2943(3) 0.2470(2) 0.0496(11) Uani 1 1 d .
H28B H 1.0327 0.2566 0.2221 0.059 Uiso 1 1 calc R
C29' C 1.0212(4) 0.3826(4) 0.2833(2) 0.0553(12) Uani 1 1 d .
H29B H 1.1099 0.4169 0.2891 0.066 Uiso 1 1 calc R
C30' C 0.9203(5) 0.4056(3) 0.3207(2) 0.0528(12) Uani 1 1 d .
H30B H 0.9271 0.4586 0.3568 0.063 Uiso 1 1 calc R
C31' C 0.8186(4) 0.3298(3) 0.3063(2) 0.0475(11) Uani 1 1 d .
H31B H 0.7412 0.3216 0.3302 0.057 Uiso 1 1 calc R
B3' B 0.5154(4) 0.4422(3) 0.1036(2) 0.0337(9) Uani 1 1 d .
H3' H 0.5645 0.4805 0.0625 0.040 Uiso 1 1 calc R
B4' B 0.3715(4) 0.3597(3) 0.0769(3) 0.0375(10) Uani 1 1 d .
H4' H 0.3266 0.3451 0.0191 0.045 Uiso 1 1 calc R
B5' B 0.3754(4) 0.2681(4) 0.1421(3) 0.0411(11) Uani 1 1 d .
H5' H 0.3327 0.1937 0.1260 0.049 Uiso 1 1 calc R
B6' B 0.5208(4) 0.2954(3) 0.2087(2) 0.0375(10) Uani 1 1 d .
H6' H 0.5732 0.2387 0.2360 0.045 Uiso 1 1 calc R
B7' B 0.5087(4) 0.4959(3) 0.1892(2) 0.0384(10) Uani 1 1 d .
H7' H 0.5527 0.5703 0.2043 0.046 Uiso 1 1 calc R
B8' B 0.3645(5) 0.4698(3) 0.1238(3) 0.0423(11) Uani 1 1 d .
H8' H 0.3138 0.5272 0.0962 0.051 Uiso 1 1 calc R
B9' B 0.2775(5) 0.3616(4) 0.1484(3) 0.0448(12) Uani 1 1 d .
H9' H 0.1699 0.3481 0.1371 0.054 Uiso 1 1 calc R
B10' B 0.3698(4) 0.3218(4) 0.2293(3) 0.0438(11) Uani 1 1 d .
H10' H 0.3228 0.2821 0.2706 0.053 Uiso 1 1 calc R
B11' B 0.5120(4) 0.4053(3) 0.2541(2) 0.0390(10) Uani 1 1 d .
H11' H 0.5581 0.4203 0.3118 0.047 Uiso 1 1 calc R
B12' B 0.3618(4) 0.4467(4) 0.2173(3) 0.0439(11) Uani 1 1 d .
H12' H 0.3090 0.4887 0.2506 0.053 Uiso 1 1 calc R

loop_
_atom_site_aniso_label
_atom_site_aniso_U_11
_atom_site_aniso_U_22
_atom_site_aniso_U_33
_atom_site_aniso_U_23
_atom_site_aniso_U_13
_atom_site_aniso_U_12
Zr1 0.02378(18) 0.02296(18) 0.03023(19) 0.00048(14) 0.00377(13) 0.00302(13)
N1 0.081(3) 0.065(3) 0.063(3) 0.038(2) 0.035(2) 0.042(2)
Zr1' 0.0306(2) 0.0333(2) 0.0299(2) 0.00861(15) 0.00604(14) 0.01015(15)
N1' 0.067(3) 0.051(2) 0.054(2) -0.0144(19) -0.004(2) 0.014(2)
C1 0.0253(18) 0.0259(18) 0.0319(18) 0.0017(14) 0.0055(14) 0.0044(14)
C2 0.0270(18) 0.0254(18) 0.0300(18) 0.0043(14) 0.0052(14) 0.0041(14)
C11 0.0330(19) 0.0251(18) 0.0273(17) 0.0011(14) 0.0081(14) 0.0030(15)
C12 0.039(2) 0.045(2) 0.037(2) 0.0106(18) 0.0089(17) 0.0098(18)
C13 0.102(5) 0.168(7) 0.108(5) 0.087(5) 0.034(4) 0.078(5)
C14 0.164(7) 0.043(3) 0.110(5) 0.022(3) 0.041(5) 0.036(4)
C15 0.0305(19) 0.0246(18) 0.0307(19) -0.0005(14) 0.0074(15) -0.0004(15)
C16 0.033(2) 0.034(2) 0.0301(19) 0.0045(16) 0.0087(15) 0.0034(16)
C17 0.064(3) 0.056(3) 0.046(3) -0.004(2) 0.020(2) -0.020(2)
C18 0.071(4) 0.094(4) 0.063(3) 0.011(3) 0.016(3) -0.036(3)
C19 0.062(3) 0.106(5) 0.074(4) 0.022(4) 0.038(3) -0.005(3)
C20 0.088(4) 0.071(4) 0.069(3) 0.013(3) 0.053(3) 0.022(3)
C21 0.070(3) 0.045(3) 0.047(3) 0.003(2) 0.027(2) 0.006(2)
C22 0.042(2) 0.031(2) 0.046(2) -0.0135(17) 0.0098(18) 0.0033(17)
C23 0.040(2) 0.039(2) 0.061(3) -0.015(2) 0.021(2) 0.0052(19)
C24 0.031(2) 0.035(2) 0.082(3) -0.014(2) -0.007(2) 0.0144(18)
C25 0.056(3) 0.026(2) 0.058(3) 0.0069(19) 0.000(2) 0.0133(19)
C26 0.038(2) 0.0212(19) 0.062(3) -0.0023(18) 0.0078(19) 0.0019(16)
C27 0.044(2) 0.028(2) 0.041(2) -0.0071(17) -0.0013(18) 0.0029(17)
C28 0.036(2) 0.043(2) 0.048(2) -0.016(2) 0.0071(18) -0.0101(19)
C29 0.037(2) 0.050(3) 0.056(3) -0.012(2) -0.012(2) 0.012(2)
C30 0.054(3) 0.049(3) 0.033(2) 0.0029(19) -0.0081(19) 0.004(2)
C31 0.041(2) 0.047(2) 0.033(2) -0.0097(18) 0.0051(17) 0.0069(19)
B3 0.030(2) 0.032(2) 0.038(2) -0.0019(18) 0.0055(18) 0.0022(18)
B4 0.029(2) 0.041(3) 0.041(3) 0.002(2) 0.0018(18) 0.0044(19)
B5 0.030(2) 0.044(3) 0.043(3) 0.006(2) 0.0118(19) 0.014(2)
B6 0.035(2) 0.031(2) 0.034(2) 0.0004(18) 0.0103(18) 0.0108(18)
B7 0.029(2) 0.031(2) 0.053(3) 0.007(2) 0.014(2) -0.0028(18)
B8 0.029(2) 0.042(3) 0.055(3) 0.005(2) 0.011(2) -0.003(2)
B9 0.028(2) 0.049(3) 0.050(3) 0.008(2) 0.010(2) 0.004(2)
B10 0.032(2) 0.046(3) 0.042(3) 0.003(2) 0.0127(19) 0.010(2)
B11 0.034(2) 0.039(3) 0.034(2) 0.0058(19) 0.0131(18) 0.0066(19)
B12 0.029(2) 0.053(3) 0.049(3) 0.010(2) 0.016(2) 0.004(2)
C1' 0.038(2) 0.0292(19) 0.0298(19) 0.0044(15) 0.0052(15) 0.0077(16)
C2' 0.032(2) 0.033(2) 0.0310(19) 0.0032(15) 0.0074(15) 0.0094(16)
C11' 0.044(2) 0.031(2) 0.0308(19) 0.0054(16) 0.0104(16) 0.0107(17)
C12' 0.059(3) 0.040(2) 0.047(3) -0.0033(19) 0.012(2) 0.008(2)
C13' 0.141(6) 0.072(4) 0.051(3) 0.010(3) -0.004(3) 0.010(4)
C14' 0.082(4) 0.081(4) 0.092(4) -0.038(3) -0.016(3) 0.006(3)
C15' 0.047(2) 0.031(2) 0.0304(19) 0.0062(16) 0.0113(17) 0.0134(17)
C16' 0.053(3) 0.039(2) 0.047(2) -0.0060(19) 0.020(2) 0.014(2)
C17' 0.082(4) 0.053(3) 0.059(3) -0.001(2) 0.020(3) 0.035(3)
C18' 0.111(5) 0.073(4) 0.112(5) -0.010(4) 0.028(4) 0.055(4)
C19' 0.105(5) 0.102(6) 0.130(6) -0.020(5) 0.070(5) 0.034(4)
C20' 0.151(6) 0.067(4) 0.125(6) -0.005(4) 0.105(5) 0.018(4)
C21' 0.103(4) 0.052(3) 0.069(3) 0.002(3) 0.048(3) 0.021(3)
C22' 0.054(3) 0.046(2) 0.037(2) 0.0170(19) 0.0119(19) 0.010(2)
C23' 0.053(3) 0.048(3) 0.050(3) 0.013(2) 0.029(2) 0.015(2)
C24' 0.036(2) 0.051(3) 0.062(3) 0.018(2) 0.008(2) 0.001(2)
C25' 0.062(3) 0.035(2) 0.049(3) 0.0047(19) 0.017(2) 0.003(2)
C26' 0.045(2) 0.034(2) 0.054(3) 0.015(2) 0.016(2) 0.0140(18)
C27' 0.048(3) 0.041(2) 0.042(2) 0.0166(19) 0.0042(19) 0.0096(19)
C28' 0.049(3) 0.057(3) 0.049(3) 0.020(2) 0.009(2) 0.030(2)
C29' 0.043(3) 0.063(3) 0.055(3) 0.026(2) -0.008(2) 0.010(2)
C30' 0.069(3) 0.051(3) 0.035(2) 0.006(2) -0.008(2) 0.019(2)
C31' 0.045(2) 0.065(3) 0.037(2) 0.024(2) 0.0090(19) 0.019(2)
B3' 0.035(2) 0.034(2) 0.034(2) 0.0035(18) 0.0043(18) 0.0124(19)
B4' 0.032(2) 0.037(3) 0.042(3) 0.001(2) 0.0007(19) 0.0087(19)
B5' 0.035(2) 0.042(3) 0.047(3) 0.006(2) 0.009(2) 0.003(2)
B6' 0.037(2) 0.042(3) 0.035(2) 0.007(2) 0.0095(19) 0.006(2)
B7' 0.038(2) 0.039(3) 0.040(2) 0.001(2) 0.0060(19) 0.011(2)
B8' 0.039(3) 0.041(3) 0.046(3) 0.000(2) 0.000(2) 0.012(2)
B9' 0.032(2) 0.054(3) 0.050(3) -0.004(2) 0.010(2) 0.009(2)
B10' 0.037(3) 0.050(3) 0.048(3) 0.008(2) 0.016(2) 0.004(2)
B11' 0.036(2) 0.051(3) 0.033(2) 0.003(2) 0.0130(19) 0.007(2)
B12' 0.031(2) 0.054(3) 0.049(3) -0.006(2) 0.011(2) 0.011(2)

loop_
_atom_type_symbol
_atom_type_description
_atom_type_scat_dispersion_real
_atom_type_scat_dispersion_imag
_atom_type_scat_source
C C 0.0033 0.0016 'International Tables Vol C Tables 4.2.6.8 and 6.1.1.4'
H H 0.0000 0.0000 'International Tables Vol C Tables 4.2.6.8 and 6.1.1.4'
B B 0.0013 0.0007 'International Tables Vol C Tables 4.2.6.8 and 6.1.1.4'
N N 0.0061 0.0033 'International Tables Vol C Tables 4.2.6.8 and 6.1.1.4'
Zr Zr -2.9673 0.5597 'International Tables Vol C Tables 4.2.6.8 and 6.1.1.4'

loop_
_geom_angle_atom_site_label_1
_geom_angle_atom_site_label_2
_geom_angle_atom_site_label_3
_geom_angle
C15 Zr1 C2 74.80(11)
C15 Zr1 C30 135.16(13)
C2 Zr1 C30 104.39(13)
C15 Zr1 C23 90.20(14)
C2 Zr1 C23 126.81(13)
C30 Zr1 C23 120.54(15)
C15 Zr1 C28 91.89(13)
C2 Zr1 C28 130.09(13)
C30 Zr1 C28 53.55(14)
C23 Zr1 C28 100.47(13)
C15 Zr1 C22 81.04(13)
C2 Zr1 C22 94.36(12)
C30 Zr1 C22 142.27(14)
C23 Zr1 C22 32.46(12)
C28 Zr1 C22 131.50(13)
C15 Zr1 C27 81.73(12)
C2 Zr1 C27 97.58(12)
C30 Zr1 C27 53.62(13)
C23 Zr1 C27 130.97(13)
C28 Zr1 C27 32.51(12)
C22 Zr1 C27 155.65(13)
C15 Zr1 C26 105.96(13)
C2 Zr1 C26 81.63(12)
C30 Zr1 C26 118.42(14)
C23 Zr1 C26 53.52(13)
C28 Zr1 C26 147.37(13)
C22 Zr1 C26 32.20(12)
C27 Zr1 C26 171.65(13)
C15 Zr1 C31 105.91(13)
C2 Zr1 C31 83.44(12)
C30 Zr1 C31 32.50(13)
C23 Zr1 C31 149.07(13)
C28 Zr1 C31 53.80(13)
C22 Zr1 C31 171.77(13)
C27 Zr1 C31 32.41(12)
C26 Zr1 C31 139.62(13)
C15 Zr1 C25 134.79(14)
C2 Zr1 C25 103.67(13)
C30 Zr1 C25 89.65(14)
C23 Zr1 C25 53.78(15)
C28 Zr1 C25 118.27(14)
C22 Zr1 C25 53.80(14)
C27 Zr1 C25 141.37(13)
C26 Zr1 C25 32.54(13)
C31 Zr1 C25 118.94(14)
C15 Zr1 C29 123.65(14)
C2 Zr1 C29 135.45(13)
C30 Zr1 C29 32.34(14)
C23 Zr1 C29 95.51(14)
C28 Zr1 C29 31.95(13)
C22 Zr1 C29 126.36(13)
C27 Zr1 C29 53.31(13)
C26 Zr1 C29 122.07(13)
C31 Zr1 C29 53.57(13)
C25 Zr1 C29 89.72(14)
C15 Zr1 C24 121.98(14)
C2 Zr1 C24 134.07(13)
C30 Zr1 C24 91.35(15)
C23 Zr1 C24 32.07(14)
C28 Zr1 C24 94.03(14)
C22 Zr1 C24 53.35(14)
C27 Zr1 C24 125.48(13)
C26 Zr1 C24 53.36(13)
C31 Zr1 C24 123.50(14)
C25 Zr1 C24 32.42(13)
C29 Zr1 C24 74.56(14)
C14 N1 C12 111.9(4)
C14 N1 C13 111.3(5)
C12 N1 C13 111.0(4)
C15' Zr1' C2' 74.88(13)
C15' Zr1' C25' 136.06(13)
C2' Zr1' C25' 105.99(13)
C15' Zr1' C26' 107.68(13)
C2' Zr1' C26' 83.76(13)
C25' Zr1' C26' 32.58(13)
C15' Zr1' C30' 134.55(14)
C2' Zr1' C30' 103.02(14)
C25' Zr1' C30' 88.87(15)
C26' Zr1' C30' 117.32(15)
C15' Zr1' C29' 122.35(15)
C2' Zr1' C29' 134.02(14)
C25' Zr1' C29' 89.32(15)
C26' Zr1' C29' 121.76(15)
C30' Zr1' C29' 32.79(14)
C15' Zr1' C28' 90.61(14)
C2' Zr1' C28' 126.59(13)
C25' Zr1' C28' 118.63(16)
C26' Zr1' C28' 148.43(15)
C30' Zr1' C28' 53.45(15)
C29' Zr1' C28' 32.09(15)
C15' Zr1' C22' 82.39(13)
C2' Zr1' C22' 95.84(13)
C25' Zr1' C22' 53.67(14)
C26' Zr1' C22' 32.07(13)
C30' Zr1' C22' 141.68(15)
C29' Zr1' C22' 126.63(15)
C28' Zr1' C22' 133.51(14)
C15' Zr1' C31' 105.67(14)
C2' Zr1' C31' 81.52(13)
C25' Zr1' C31' 118.03(15)
C26' Zr1' C31' 138.34(14)
C30' Zr1' C31' 32.30(14)
C29' Zr1' C31' 53.58(14)
C28' Zr1' C31' 52.96(13)
C22' Zr1' C31' 170.38(14)
C15' Zr1' C27' 81.22(13)
C2' Zr1' C27' 94.65(13)
C25' Zr1' C27' 140.62(15)
C26' Zr1' C27' 170.08(14)
C30' Zr1' C27' 53.44(14)
C29' Zr1' C27' 53.36(14)
C28' Zr1' C27' 31.94(13)
C22' Zr1' C27' 157.50(14)
C31' Zr1' C27' 31.99(13)
C15' Zr1' C23' 90.77(14)
C2' Zr1' C23' 128.09(13)
C25' Zr1' C23' 53.24(14)
C26' Zr1' C23' 53.09(13)
C30' Zr1' C23' 120.79(16)
C29' Zr1' C23' 96.03(15)
C28' Zr1' C23' 102.61(14)
C22' Zr1' C23' 32.29(13)
C31' Zr1' C23' 149.60(14)
C27' Zr1' C23' 132.80(13)
C15' Zr1' C24' 122.05(14)
C2' Zr1' C24' 136.34(13)
C25' Zr1' C24' 32.36(13)
C26' Zr1' C24' 53.43(13)
C30' Zr1' C24' 91.30(16)
C29' Zr1' C24' 74.57(14)
C28' Zr1' C24' 95.12(14)
C22' Zr1' C24' 53.38(14)
C31' Zr1' C24' 123.24(15)
C27' Zr1' C24' 125.87(14)
C23' Zr1' C24' 31.82(14)
C13' N1' C14' 111.6(4)
C13' N1' C12' 110.5(4)
C14' N1' C12' 110.7(4)
C11 C1 C2 112.8(3)
C11 C1 B3 114.3(3)
C2 C1 B3 61.2(2)
C11 C1 B4 123.8(3)
C2 C1 B4 111.6(3)
B3 C1 B4 62.6(2)
C11 C1 B6 117.8(3)
C2 C1 B6 61.4(2)
B3 C1 B6 112.8(3)
B4 C1 B6 112.8(3)
C11 C1 B5 126.3(3)
C2 C1 B5 111.1(3)
B3 C1 B5 113.2(3)
B4 C1 B5 62.0(2)
B6 C1 B5 61.7(2)
C1 C2 B11 109.2(3)
C1 C2 B7 108.5(3)
B11 C2 B7 61.3(2)
C1 C2 B3 59.8(2)
B11 C2 B3 111.6(3)
B7 C2 B3 61.5(2)
C1 C2 B6 60.2(2)
B11 C2 B6 61.8(2)
B7 C2 B6 111.2(3)
B3 C2 B6 110.7(3)
C1 C2 Zr1 110.59(19)
B11 C2 Zr1 127.8(2)
B7 C2 Zr1 130.7(2)
B3 C2 Zr1 117.1(2)
B6 C2 Zr1 113.8(2)
C15 C11 C12 124.9(3)
C15 C11 C1 119.0(3)
C12 C11 C1 115.7(3)
N1 C12 C11 114.7(3)
C11 C15 C16 120.3(3)
C11 C15 Zr1 122.6(3)
C16 C15 Zr1 116.9(2)
C21 C16 C17 117.1(4)
C21 C16 C15 121.9(3)
C17 C16 C15 120.9(3)
C18 C17 C16 121.2(5)
C19 C18 C17 119.7(5)
C20 C19 C18 120.1(5)
C19 C20 C21 119.7(5)
C20 C21 C16 122.1(5)
C26 C22 C23 107.8(4)
C26 C22 Zr1 74.1(2)
C23 C22 Zr1 73.3(2)
C24 C23 C22 108.3(4)
C24 C23 Zr1 75.0(2)
C22 C23 Zr1 74.2(2)
C23 C24 C25 108.5(4)
C23 C24 Zr1 73.0(2)
C25 C24 Zr1 73.6(2)
C24 C25 C26 106.8(4)
C24 C25 Zr1 74.0(2)
C26 C25 Zr1 73.6(2)
C22 C26 C25 108.5(4)
C22 C26 Zr1 73.7(2)
C25 C26 Zr1 73.9(2)
C31 C27 C28 108.1(4)
C31 C27 Zr1 74.0(2)
C28 C27 Zr1 73.7(2)
C29 C28 C27 108.0(4)
C29 C28 Zr1 74.4(2)
C27 C28 Zr1 73.8(2)
C28 C29 C30 108.4(4)
C28 C29 Zr1 73.7(2)
C30 C29 Zr1 72.9(2)
C29 C30 C31 108.3(4)
C29 C30 Zr1 74.8(2)
C31 C30 Zr1 74.6(2)
C30 C31 C27 107.2(4)
C30 C31 Zr1 72.9(2)
C27 C31 Zr1 73.6(2)
C1 B3 C2 59.0(2)
C1 B3 B7 105.6(3)
C2 B3 B7 58.7(2)
C1 B3 B8 105.8(3)
C2 B3 B8 106.4(3)
B7 B3 B8 60.1(2)
C1 B3 B4 59.0(2)
C2 B3 B4 107.0(3)
B7 B3 B4 108.3(3)
B8 B3 B4 60.3(2)
C1 B4 B5 59.4(2)
C1 B4 B3 58.5(2)
B5 B4 B3 107.7(3)
C1 B4 B9 105.2(3)
B5 B4 B9 59.8(3)
B3 B4 B9 107.1(3)
C1 B4 B8 105.0(3)
B5 B4 B8 107.7(3)
B3 B4 B8 59.7(2)
B9 B4 B8 59.6(3)
C1 B5 B6 59.0(2)
C1 B5 B9 104.9(3)
B6 B5 B9 107.5(3)
C1 B5 B4 58.6(2)
B6 B5 B4 107.9(3)
B9 B5 B4 60.2(3)
C1 B5 B10 104.8(3)
B6 B5 B10 59.2(2)
B9 B5 B10 60.3(3)
B4 B5 B10 108.4(3)
C1 B6 C2 58.4(2)
C1 B6 B10 106.2(3)
C2 B6 B10 106.1(3)
C1 B6 B5 59.3(2)
C2 B6 B5 106.8(3)
B10 B6 B5 60.7(2)
C1 B6 B11 104.8(3)
C2 B6 B11 58.2(2)
B10 B6 B11 60.3(2)
B5 B6 B11 108.5(3)
C2 B7 B11 59.3(2)
C2 B7 B12 107.1(3)
B11 B7 B12 60.7(3)
C2 B7 B3 59.8(2)
B11 B7 B3 108.5(3)
B12 B7 B3 108.4(3)
C2 B7 B8 107.4(3)
B11 B7 B8 109.0(3)
B12 B7 B8 60.1(3)
B3 B7 B8 60.3(2)
B12 B8 B7 59.5(3)
B12 B8 B9 60.0(3)
B7 B8 B9 107.3(3)
B12 B8 B3 107.3(3)
B7 B8 B3 59.6(2)
B9 B8 B3 107.6(3)
B12 B8 B4 108.0(3)
B7 B8 B4 107.5(3)
B9 B8 B4 60.0(3)
B3 B8 B4 60.0(2)
B12 B9 B8 59.8(3)
B12 B9 B5 108.3(3)
B8 B9 B5 108.4(3)
B12 B9 B4 108.1(3)
B8 B9 B4 60.3(3)
B5 B9 B4 60.0(2)
B12 B9 B10 60.1(3)
B8 B9 B10 108.1(3)
B5 B9 B10 60.1(3)
B4 B9 B10 108.0(3)
B6 B10 B11 60.5(2)
B6 B10 B12 108.0(3)
B11 B10 B12 59.7(3)
B6 B10 B5 60.1(2)
B11 B10 B5 108.2(3)
B12 B10 B5 107.4(3)
B6 B10 B9 107.6(3)
B11 B10 B9 107.3(3)
B12 B10 B9 59.5(3)
B5 B10 B9 59.6(3)
C2 B11 B7 59.3(2)
C2 B11 B12 106.5(3)
B7 B11 B12 59.9(3)
C2 B11 B10 106.7(3)
B7 B11 B10 108.3(3)
B12 B11 B10 60.4(3)
C2 B11 B6 60.0(2)
B7 B11 B6 108.1(3)
B12 B11 B6 107.5(3)
B10 B11 B6 59.2(2)
B7 B12 B8 60.4(3)
B7 B12 B11 59.5(2)
B8 B12 B11 108.2(3)
B7 B12 B9 108.2(3)
B8 B12 B9 60.2(3)
B11 B12 B9 108.2(3)
B7 B12 B10 107.6(3)
B8 B12 B10 108.6(3)
B11 B12 B10 60.0(2)
B9 B12 B10 60.4(3)
C11' C1' C2' 112.5(3)
C11' C1' B6' 114.0(3)
C2' C1' B6' 61.6(2)
C11' C1' B5' 123.7(3)
C2' C1' B5' 112.1(3)
B6' C1' B5' 62.8(2)
C11' C1' B3' 118.3(3)
C2' C1' B3' 60.7(2)
B6' C1' B3' 112.4(3)
B5' C1' B3' 112.7(3)
C11' C1' B4' 126.5(3)
C2' C1' B4' 111.1(3)
B6' C1' B4' 113.2(3)
B5' C1' B4' 61.9(2)
B3' C1' B4' 61.9(2)
C1' C2' B7' 108.7(3)
C1' C2' B3' 60.3(2)
B7' C2' B3' 61.5(2)
C1' C2' B11' 108.1(3)
B7' C2' B11' 61.5(2)
B3' C2' B11' 111.1(3)
C1' C2' B6' 59.7(2)
B7' C2' B6' 110.9(3)
B3' C2' B6' 110.5(3)
B11' C2' B6' 61.0(2)
C1' C2' Zr1' 110.6(2)
B7' C2' Zr1' 128.8(2)
B3' C2' Zr1' 114.5(2)
B11' C2' Zr1' 130.4(2)
B6' C2' Zr1' 116.7(2)
C15' C11' C1' 119.4(3)
C15' C11' C12' 123.9(3)
C1' C11' C12' 116.3(3)
N1' C12' C11' 115.4(3)
C11' C15' C16' 121.2(4)
C11' C15' Zr1' 122.4(3)
C16' C15' Zr1' 116.2(3)
C17' C16' C21' 118.3(4)
C17' C16' C15' 122.4(4)
C21' C16' C15' 119.3(4)
C16' C17' C18' 121.2(5)
C17' C18' C19' 119.5(5)
C20' C19' C18' 119.8(5)
C19' C20' C21' 121.1(5)
C20' C21' C16' 120.1(5)
C26' C22' C23' 107.2(4)
C26' C22' Zr1' 73.1(2)
C23' C22' Zr1' 74.1(2)
C24' C23' C22' 108.9(4)
C24' C23' Zr1' 74.4(2)
C22' C23' Zr1' 73.6(2)
C23' C24' C25' 107.6(4)
C23' C24' Zr1' 73.8(2)
C25' C24' Zr1' 72.3(2)
C26' C25' C24' 107.7(4)
C26' C25' Zr1' 73.8(2)
C24' C25' Zr1' 75.3(2)
C22' C26' C25' 108.6(4)
C22' C26' Zr1' 74.8(2)
C25' C26' Zr1' 73.6(2)
C28' C27' C31' 107.9(4)
C28' C27' Zr1' 73.6(2)
C31' C27' Zr1' 74.0(2)
C27' C28' C29' 109.1(4)
C27' C28' Zr1' 74.4(2)
C29' C28' Zr1' 73.9(2)
C28' C29' C30' 107.2(4)
C28' C29' Zr1' 74.0(2)
C30' C29' Zr1' 73.6(2)
C31' C30' C29' 107.3(4)
C31' C30' Zr1' 74.3(2)
C29' C30' Zr1' 73.6(2)
C27' C31' C30' 108.4(4)
C27' C31' Zr1' 74.0(2)
C30' C31' Zr1' 73.4(2)
C1' B3' C2' 59.0(2)
C1' B3' B7' 105.8(3)
C2' B3' B7' 59.1(2)
C1' B3' B8' 105.9(3)
C2' B3' B8' 106.7(3)
B7' B3' B8' 60.1(2)
C1' B3' B4' 59.6(2)
C2' B3' B4' 107.9(3)
B7' B3' B4' 108.6(3)
B8' B3' B4' 60.2(3)
C1' B4' B8' 104.5(3)
C1' B4' B5' 58.4(2)
B8' B4' B5' 107.7(3)
C1' B4' B9' 104.4(3)
B8' B4' B9' 60.2(3)
B5' B4' B9' 59.7(3)
C1' B4' B3' 58.5(2)
B8' B4' B3' 59.5(3)
B5' B4' B3' 107.1(3)
B9' B4' B3' 107.2(3)
C1' B5' B9' 105.7(3)
C1' B5' B4' 59.7(2)
B9' B5' B4' 60.2(3)
C1' B5' B10' 104.8(3)
B9' B5' B10' 60.0(3)
B4' B5' B10' 108.2(3)
C1' B5' B6' 58.6(2)
B9' B5' B6' 107.2(3)
B4' B5' B6' 108.1(3)
B10' B5' B6' 59.1(3)
C1' B6' C2' 58.6(2)
C1' B6' B10' 105.8(3)
C2' B6' B10' 106.6(3)
C1' B6' B11' 105.7(3)
C2' B6' B11' 59.1(2)
B10' B6' B11' 60.3(3)
C1' B6' B5' 58.7(2)
C2' B6' B5' 106.4(3)
B10' B6' B5' 60.4(3)
B11' B6' B5' 108.3(3)
C2' B7' B3' 59.4(2)
C2' B7' B11' 59.6(2)
B3' B7' B11' 107.9(3)
C2' B7' B8' 106.9(3)
B3' B7' B8' 60.0(3)
B11' B7' B8' 108.2(3)
C2' B7' B12' 107.0(3)
B3' B7' B12' 108.1(3)
B11' B7' B12' 60.1(3)
B8' B7' B12' 60.2(3)
B3' B8' B7' 59.9(2)
B3' B8' B12' 107.9(3)
B7' B8' B12' 60.1(3)
B3' B8' B4' 60.4(2)
B7' B8' B4' 108.6(3)
B12' B8' B4' 108.5(3)
B3' B8' B9' 107.8(3)
B7' B8' B9' 108.0(3)
B12' B8' B9' 60.0(3)
B4' B8' B9' 60.0(3)
B5' B9' B10' 60.4(3)
B5' B9' B12' 108.5(3)
B10' B9' B12' 60.1(3)
B5' B9' B4' 60.1(2)
B10' B9' B4' 108.5(3)
B12' B9' B4' 108.1(3)
B5' B9' B8' 107.8(3)
B10' B9' B8' 107.7(3)
B12' B9' B8' 59.7(3)
B4' B9' B8' 59.8(3)
B6' B10' B11' 60.0(3)
B6' B10' B9' 108.0(3)
B11' B10' B9' 107.7(3)
B6' B10' B12' 107.8(3)
B11' B10' B12' 59.7(3)
B9' B10' B12' 60.0(3)
B6' B10' B5' 60.5(3)
B11' B10' B5' 108.2(3)
B9' B10' B5' 59.6(3)
B12' B10' B5' 107.7(3)
C2' B11' B7' 59.0(2)
C2' B11' B6' 59.9(2)
B7' B11' B6' 108.1(3)
C2' B11' B12' 106.6(3)
B7' B11' B12' 60.1(3)
B6' B11' B12' 108.2(3)
C2' B11' B10' 106.9(3)
B7' B11' B10' 108.4(3)
B6' B11' B10' 59.8(3)
B12' B11' B10' 60.4(3)
B11' B12' B7' 59.8(2)
B11' B12' B8' 107.6(3)
B7' B12' B8' 59.7(3)
B11' B12' B9' 107.8(3)
B7' B12' B9' 107.9(3)
B8' B12' B9' 60.3(3)
B11' B12' B10' 59.9(3)
B7' B12' B10' 107.7(3)
B8' B12' B10' 107.9(3)
B9' B12' B10' 59.9(3)

loop_
_geom_bond_atom_site_label_1
_geom_bond_atom_site_label_2
_geom_bond_distance
Zr1 C15 2.304(3)
Zr1 C2 2.377(3)
Zr1 C30 2.492(4)
Zr1 C23 2.495(4)
Zr1 C28 2.506(4)
Zr1 C22 2.507(4)
Zr1 C27 2.508(4)
Zr1 C26 2.511(4)
Zr1 C31 2.512(4)
Zr1 C25 2.515(4)
Zr1 C29 2.515(4)
Zr1 C24 2.520(4)
N1 C14 1.427(7)
N1 C12 1.450(5)
N1 C13 1.453(6)
Zr1' C15' 2.299(4)
Zr1' C2' 2.386(3)
Zr1' C25' 2.494(4)
Zr1' C26' 2.497(4)
Zr1' C30' 2.509(4)
Zr1' C29' 2.510(4)
Zr1' C28' 2.511(4)
Zr1' C22' 2.518(4)
Zr1' C31' 2.520(4)
Zr1' C27' 2.521(4)
Zr1' C23' 2.525(4)
Zr1' C24' 2.531(4)
N1' C13' 1.445(6)
N1' C14' 1.452(6)
N1' C12' 1.454(5)
C1 C11 1.510(5)
C1 C2 1.695(4)
C1 B3 1.709(5)
C1 B4 1.718(5)
C1 B6 1.728(5)
C1 B5 1.733(5)
C2 B11 1.714(5)
C2 B7 1.715(5)
C2 B3 1.733(5)
C2 B6 1.748(5)
C11 C15 1.336(5)
C11 C12 1.507(5)
C15 C16 1.503(5)
C16 C21 1.382(5)
C16 C17 1.389(6)
C17 C18 1.387(6)
C18 C19 1.379(8)
C19 C20 1.363(7)
C20 C21 1.380(6)
C22 C26 1.392(5)
C22 C23 1.398(5)
C23 C24 1.386(6)
C24 C25 1.406(6)
C25 C26 1.408(5)
C27 C31 1.401(5)
C27 C28 1.404(5)
C28 C29 1.382(6)
C29 C30 1.394(6)
C30 C31 1.400(5)
B3 B7 1.763(6)
B3 B8 1.776(6)
B3 B4 1.780(6)
B4 B5 1.778(7)
B4 B9 1.782(6)
B4 B8 1.787(6)
B5 B6 1.773(6)
B5 B9 1.774(6)
B5 B10 1.784(6)
B6 B10 1.757(6)
B6 B11 1.779(6)
B7 B11 1.749(6)
B7 B12 1.757(6)
B7 B8 1.773(6)
B8 B12 1.768(7)
B8 B9 1.774(7)
B9 B12 1.771(7)
B9 B10 1.787(7)
B10 B11 1.776(6)
B10 B12 1.783(7)
B11 B12 1.771(6)
C1' C11' 1.513(5)
C1' C2' 1.694(5)
C1' B6' 1.713(5)
C1' B5' 1.715(6)
C1' B3' 1.718(5)
C1' B4' 1.738(5)
C2' B7' 1.719(5)
C2' B3' 1.724(5)
C2' B11' 1.729(5)
C2' B6' 1.745(6)
C11' C15' 1.339(5)
C11' C12' 1.513(5)
C15' C16' 1.507(5)
C16' C17' 1.380(6)
C16' C21' 1.390(6)
C17' C18' 1.382(7)
C18' C19' 1.386(8)
C19' C20' 1.351(9)
C20' C21' 1.383(7)
C22' C26' 1.386(5)
C22' C23' 1.402(6)
C23' C24' 1.386(6)
C24' C25' 1.401(6)
C25' C26' 1.400(6)
C27' C28' 1.385(6)
C27' C31' 1.389(6)
C28' C29' 1.388(6)
C29' C30' 1.417(6)
C30' C31' 1.399(6)
B3' B7' 1.759(6)
B3' B8' 1.761(6)
B3' B4' 1.777(6)
B4' B8' 1.774(6)
B4' B5' 1.776(6)
B4' B9' 1.776(6)
B5' B9' 1.767(6)
B5' B10' 1.783(7)
B5' B6' 1.785(6)
B6' B10' 1.760(6)
B6' B11' 1.763(7)
B7' B11' 1.762(6)
B7' B8' 1.762(6)
B7' B12' 1.768(6)
B8' B12' 1.770(7)
B8' B9' 1.780(7)
B9' B10' 1.775(7)
B9' B12' 1.776(7)
B10' B11' 1.769(7)
B10' B12' 1.779(7)
B11' B12' 1.767(6)
